data_1559334
loop_
_publ_author_name
'Bot, Marek'
'Gorbachev, Vladimir M.'
'Tsybizova, Alexandra'
'Chen, Peter'

_publ_section_title
;
 Bond Dissociation Energies in the Gas Phase for Large Molecular Ions by
 Threshold Collision-Induced Dissociation Experiments: a Benchmarking
 Study.
;
_journal_name_full 'The journal of physical chemistry. A'
_journal_paper_doi 10.1021/acs.jpca.0c05712
_journal_year 2020
_chemical_formula_moiety 'C32 H12 B F24, C23 H25.43 N, C23 H25.57 N'
_chemical_formula_sum 'C78 H63 B F24 N2'
_chemical_formula_weight 1495.11
_space_group_crystal_system monoclinic
_space_group_IT_number 15
_space_group_name_Hall '-C 2yc'
_space_group_name_H-M_alt 'C 1 2/c 1'
_atom_sites_solution_hydrogens geom
_atom_sites_solution_primary dual
_audit_creation_date 2020-01-16
_audit_creation_method
;
Olex2 1.3
(compiled Nov 21 2019 18:26:39 for OlexSys, GUI svn.r6003)
;
_cell_angle_alpha 90
_cell_angle_beta 91.3880(10)
_cell_angle_gamma 90
_cell_formula_units_Z 4
_cell_length_a 19.89560(10)
_cell_length_b 18.1458(2)
_cell_length_c 19.42110(10)
_cell_measurement_reflns_used 34444
_cell_measurement_temperature 100.0(1)
_cell_measurement_theta_max 79.4660
_cell_measurement_theta_min 3.2940
_cell_volume 7009.38(9)
_computing_cell_refinement 'CrysAlisPro 1.171.40.42a (Rigaku OD, 2019)'
_computing_data_collection 'CrysAlisPro 1.171.40.42a (Rigaku OD, 2019)'
_computing_data_reduction 'CrysAlisPro 1.171.40.42a (Rigaku OD, 2019)'
_computing_molecular_graphics 'Olex2 1.3 (Dolomanov et al., 2009)'
_computing_publication_material 'Olex2 1.3 (Dolomanov et al., 2009)'
_computing_structure_refinement 'SHELXL 2018/3 (Sheldrick, 2015)'
_computing_structure_solution 'SHELXT 2014/4 (Sheldrick, 2014)'
_diffrn_ambient_environment N~2~
_diffrn_ambient_temperature 100.0(1)
_diffrn_detector 'CCD plate'
_diffrn_detector_area_resol_mean 5.8140
_diffrn_detector_type 'Pilatus 300K'
_diffrn_measured_fraction_theta_full 0.999
_diffrn_measured_fraction_theta_max 0.982
_diffrn_measurement_details
;
List of Runs (angles in degrees, time in seconds):

  # Type    Start    End  Width  t~exp~   \w     \q     \k     \f   Frames
--------------------------------------------------------------------------
  1  \w    -20.00  29.00   0.50    0.70    --   49.37 -38.00 -30.00   98
  2  \w    -25.00   3.00   0.50    0.70    --   49.37 -19.00-150.00   56
  3  \w     39.00  68.00   0.50    2.20    --  110.00 -57.00-180.00   58
  4  \w     63.00  89.00   0.50    2.20    --  110.00 -77.00-180.00   52
  5  \w    109.00 134.00   0.50    2.20    --  110.00 -77.00-180.00   50
  6  \w     71.00 103.00   0.50    2.20    --  110.00-125.00 -90.00   64
  7  \w     52.00 112.00   0.50    2.20    --  110.00-125.00 -30.00  120
  8  \w     47.00  98.00   0.50    2.20    --  110.00 -99.00  90.00  102
  9  \w     42.00  68.00   0.50    2.20    --  110.00 -57.00 150.00   52
 10  \w     38.00  65.00   0.50    2.20    --  110.00 -57.00 -30.00   54
 11  \w     41.00  68.00   0.50    2.20    --  110.00-125.00 -90.00   54
 12  \w    108.00 136.00   0.50    2.20    --  110.00  19.00-120.00   56
 13  \w    109.00 135.00   0.50    2.20    --  110.00  38.00-120.00   52
 14  \w    127.00 171.00   0.50    2.20    --  110.00  77.00-150.00   88
 15  \w    135.00 167.00   0.50    2.20    --  110.00  77.00 -90.00   64
 16  \w    142.00 176.00   0.50    2.20    --  110.00  57.00 -60.00   68
 17  \w    133.00 174.00   0.50    2.20    --  110.00  77.00-120.00   82
 18  \w    145.00 170.00   0.50    2.20    --  110.00  77.00 -60.00   50
 19  \w    104.00 140.00   0.50    2.20    --  110.00  38.00-180.00   72
 20  \w    134.00 172.00   0.50    2.20    --  110.00  77.00-180.00   76
 21  \w    103.00 128.00   0.50    2.20    --  110.00  38.00 -90.00   50
 22  \w     98.00 126.00   0.50    2.20    --  110.00  57.00 -60.00   56
 23  \w     98.00 135.00   0.50    2.20    --  110.00  57.00 -90.00   74
 24  \w     97.00 143.00   0.50    2.20    --  110.00  57.00-120.00   92
 25  \w     99.00 132.00   0.50    2.20    --  110.00  44.00 -58.90   66
 26  \w     89.00 114.00   0.50    2.20    --  110.00  77.00-120.00   50
 27  \w     99.00 125.00   0.50    2.20    --  110.00  57.00-150.00   52
 28  \w     96.00 142.00   0.50    2.20    --  110.00  57.00-180.00   92
 29  \w     87.00 113.00   0.50    2.20    --  110.00  77.00 -90.00   52
 30  \w     86.00 111.00   0.50    2.20    --  110.00  77.00-150.00   50
 31  \w     87.00 112.00   0.50    2.20    --  110.00  77.00-180.00   50
 32  \w     93.00 118.00   0.50    2.20    --  110.00  77.00 -60.00   50
 33  \w     93.00 162.00   0.50    2.20    --  110.00  60.00 -54.50  138
 34  \w    141.00 175.00   0.50    2.20    --  110.00  77.00 150.00   68
 35  \w     86.00 112.00   0.50    2.20    --  110.00  77.00 150.00   52
 36  \w     -6.00  24.00   0.50    0.70    --  -49.87  19.00   0.00   60
 37  \w    -23.00  14.00   0.50    0.70    --  -49.87  57.00-120.00   74
 38  \w    -38.00   5.00   0.50    2.20    --  -70.00  38.00-120.00   86
 39  \w    -62.00 -32.00   0.50    0.70    --  -49.87  57.00-120.00   60
 40  \w    -85.00 -37.00   0.50    0.70    --  -49.87 -19.00-150.00   96
 41  \w    -62.00 -35.00   0.50    0.70    --  -49.87 -57.00 -90.00   54
 42  \w    -59.00 -26.00   0.50    0.70    --  -49.87 -77.00-120.00   66
 43  \w    -65.00 -36.00   0.50    0.70    --  -49.87 -57.00-120.00   58
 44  \w    -73.00 -44.00   0.50    2.20    --  -70.00 -81.00-151.31   58
 45  \w    -73.00 -44.00   0.50    2.20    --  -70.00 -82.00-104.59   58
 46  \w    -84.00 -58.00   0.50    2.20    --  -70.00 -77.00-150.00   52
 47  \w    -75.00 -44.00   0.50    2.20    --  -70.00 -81.00-122.14   62
 48  \w    -85.00 -47.00   0.50    2.20    --  -70.00 -77.00-180.00   76
 49  \w    -82.00 -57.00   0.50    2.20    --  -70.00 -78.00 -95.76   50
 50  \w    -71.00 -46.00   0.50    2.20    --  -70.00 -77.00 -90.00   50
 51  \w   -108.00 -43.00   0.50    0.70    --  -49.87 -18.00-102.08  130
 52  \w   -121.00 -91.00   0.50    0.70    --  -49.87 -57.00-120.00   60
 53  \w   -114.00 -84.00   0.50    0.70    --  -49.87 -77.00-120.00   60
 54  \w   -122.00 -97.00   0.50    0.70    --  -49.87 -19.00-150.00   50
 55  \w   -133.00 -75.00   0.50    2.20    --  -70.00-125.00 150.00  116
 56  \w    -83.00 -46.00   0.50    2.20    --  -70.00 -77.00 150.00   74
;
_diffrn_measurement_device 'four-circle diffractometer'
_diffrn_measurement_device_type 'XtaLAB Synergy, Dualflex, Pilatus 300K'
_diffrn_measurement_method '\w scans'
_diffrn_orient_matrix_type 'CrysAlisPro convention (1999,Acta A55,543-557)'
_diffrn_orient_matrix_UB_11 -0.0608333000
_diffrn_orient_matrix_UB_12 0.0130684000
_diffrn_orient_matrix_UB_13 0.0460224000
_diffrn_orient_matrix_UB_21 -0.0449134000
_diffrn_orient_matrix_UB_22 0.0131566000
_diffrn_orient_matrix_UB_23 -0.0645555000
_diffrn_orient_matrix_UB_31 -0.0167273000
_diffrn_orient_matrix_UB_32 -0.0828719000
_diffrn_orient_matrix_UB_33 -0.0029900000
_diffrn_radiation_monochromator mirror
_diffrn_radiation_probe x-ray
_diffrn_radiation_type 'Cu K\a'
_diffrn_radiation_wavelength 1.54184
_diffrn_reflns_av_R_equivalents 0.0314
_diffrn_reflns_av_unetI/netI 0.0172
_diffrn_reflns_Laue_measured_fraction_full 0.999
_diffrn_reflns_Laue_measured_fraction_max 0.982
_diffrn_reflns_limit_h_max 24
_diffrn_reflns_limit_h_min -25
_diffrn_reflns_limit_k_max 20
_diffrn_reflns_limit_k_min -22
_diffrn_reflns_limit_l_max 23
_diffrn_reflns_limit_l_min -24
_diffrn_reflns_number 51067
_diffrn_reflns_point_group_measured_fraction_full 0.999
_diffrn_reflns_point_group_measured_fraction_max 0.982
_diffrn_reflns_theta_full 67.684
_diffrn_reflns_theta_max 79.779
_diffrn_reflns_theta_min 3.297
_diffrn_source 'micro-focus sealed X-ray tube'
_diffrn_source_type 'PhotonJet (Cu) X-ray Source'
_exptl_absorpt_coefficient_mu 1.107
_exptl_absorpt_correction_T_max 1.000
_exptl_absorpt_correction_T_min 0.777
_exptl_absorpt_correction_type gaussian
_exptl_absorpt_process_details
;
CrysAlisPro 1.171.40.42a (Rigaku Oxford Diffraction, 2019)
Numerical absorption correction based on gaussian integration over
			a multifaceted crystal model
Empirical absorption correction using spherical harmonics,
 implemented in SCALE3 ABSPACK scaling algorithm.
;
_exptl_crystal_colour 'clear colourless'
_exptl_crystal_colour_lustre clear
_exptl_crystal_colour_primary colourless
_exptl_crystal_density_diffrn 1.417
_exptl_crystal_description block
_exptl_crystal_F_000 3064
_exptl_crystal_size_max 0.18
_exptl_crystal_size_mid 0.154
_exptl_crystal_size_min 0.08
_refine_diff_density_max 0.270
_refine_diff_density_min -0.264
_refine_diff_density_rms 0.042
_refine_ls_extinction_method none
_refine_ls_goodness_of_fit_ref 1.061
_refine_ls_hydrogen_treatment constr
_refine_ls_matrix_type full
_refine_ls_number_parameters 508
_refine_ls_number_reflns 7495
_refine_ls_number_restraints 201
_refine_ls_restrained_S_all 1.080
_refine_ls_R_factor_all 0.0397
_refine_ls_R_factor_gt 0.0366
_refine_ls_shift/su_max 0.001
_refine_ls_shift/su_mean 0.000
_refine_ls_structure_factor_coef Fsqd
_refine_ls_weighting_details 'w=1/[\s^2^(Fo^2^)+(0.0497P)^2^+4.8371P] where P=(Fo^2^+2Fc^2^)/3'
_refine_ls_weighting_scheme calc
_refine_ls_wR_factor_gt 0.0987
_refine_ls_wR_factor_ref 0.1010
_reflns_Friedel_coverage 0.000
_reflns_number_gt 6824
_reflns_number_total 7495
_reflns_threshold_expression 'I > 2\s(I)'
_cod_data_source_file jp0c05712_si_002.cif
_cod_data_source_block c150120_1_1
_cod_database_code 1559334
_shelx_shelxl_version_number 2018/3
_chemical_oxdiff_formula C78H62BF24N2
_shelx_space_group_comment
;
The symmetry employed for this shelxl refinement is uniquely defined
by the following loop, which should always be used as a source of
symmetry information in preference to the above space-group names.
They are only intended as comments.
;
_shelx_estimated_absorpt_t_max 0.917
_shelx_estimated_absorpt_t_min 0.826
_reflns_odcompleteness_completeness 99.85
_reflns_odcompleteness_iscentric 1
_reflns_odcompleteness_theta 66.97
_olex2_refinement_description
;
1. Fixed Uiso
 At 1.2 times of:
  All C(H) groups, All C(H,H) groups, All N(H) groups
 At 1.5 times of:
  All C(H,H,H) groups
2. Restrained distances
 F1D-C7C \\sim F2C-C7C \\sim F1C-C7C \\sim F2D-C7C \\sim F3C-C7C \\sim F3D-C7C
 with sigma of 0.01
 F1D-F2D \\sim F2D-F3D \\sim F3D-F1D \\sim F1C-F2C \\sim F2C-F3C \\sim F3C-F1C
 with sigma of 0.02
3. Uiso/Uaniso restraints and constraints
C3C \\sim F3C \\sim F1D \\sim F2D \\sim F3D \\sim C7C \\sim F1C \\sim F2C:
within 2A with sigma of 0.04 and sigma for terminal atoms of 0.08 within 2A
Uanis(F1D) \\sim Ueq, Uanis(F2D) \\sim Ueq, Uanis(F3D) \\sim Ueq, Uanis(C7C)
\\sim Ueq, Uanis(F1C) \\sim Ueq, Uanis(F2C) \\sim Ueq, Uanis(F3C) \\sim Ueq:
with sigma of 0.005 and sigma for terminal atoms of 0.01
4. Rigid body (RIGU) restrains
 C3C, F2D, F3D, C7C, F1C, F2C, F1D, F3C
 with sigma for 1-2 distances of 0.004 and sigma for 1-3 distances of 0.004
5. Others
 Sof(F1D)=Sof(F2D)=Sof(F3D)=1-FVAR(1)
 Sof(H1B)=0.5*(1-FVAR(2))
 Sof(H1A)=0.5*FVAR(2)
 Sof(F1C)=Sof(F2C)=Sof(F3C)=FVAR(1)
6.a Secondary CH2 refined with riding coordinates:
 C4A(H4AA,H4AB), C4B(H4BA,H4BB)
6.b Aromatic/amide H refined with riding coordinates:
 C2C(H2C), C4C(H4C), C6C(H6C), C10C(H10C), C12C(H12C), C14C(H14C), N1A(H1A),
 C1A(H1AA), C2A(H2A), C6A(H6A), C8A(H8A), C10A(H10A), N1B(H1B), C1B(H1BA),
 C2B(H2B), C6B(H6B), C8B(H8B), C10B(H10B)
6.c Idealised Me refined as rotating group:
 C11A(H11A,H11B,H11C), C12A(H12A,H12B,H12D), C11B(H11D,H11E,H11F), C12B(H12E,
 H12F,H12G)
;
_olex2_date_sample_data_collection 2020-01-15
_olex2_date_sample_submission 2020-01-14
_olex2_submission_original_sample_id c150120_1_1
_olex2_submission_special_instructions 'No special instructions were received'
_oxdiff_exptl_absorpt_empirical_details
;
Empirical correction (ABSPACK) includes:
- Absorption correction using spherical harmonics
- Frame scaling
- Detector area scaling
;
_oxdiff_exptl_absorpt_empirical_full_max 1.982
_oxdiff_exptl_absorpt_empirical_full_min 0.701

loop_
_space_group_symop_operation_xyz
'x, y, z'
'-x, y, -z+1/2'
'x+1/2, y+1/2, z'
'-x+1/2, y+1/2, -z+1/2'
'-x, -y, -z'
'x, -y, z-1/2'
'-x+1/2, -y+1/2, -z'
'x+1/2, -y+1/2, z-1/2'

loop_
_atom_site_label
_atom_site_type_symbol
_atom_site_fract_x
_atom_site_fract_y
_atom_site_fract_z
_atom_site_U_iso_or_equiv
_atom_site_adp_type
_atom_site_occupancy
_atom_site_site_symmetry_order
_atom_site_calc_flag
_atom_site_refinement_flags_posn
_atom_site_refinement_flags_adp
_atom_site_refinement_flags_occupancy
_atom_site_disorder_assembly
_atom_site_disorder_group
F1D F 0.2659(3) 0.8417(2) 0.1162(3) 0.0399(9) Uani 0.57(2) 1 d D U P A 2
F2D F 0.3308(3) 0.7587(5) 0.0825(3) 0.0626(13) Uani 0.57(2) 1 d D U P A 2
F3D F 0.2474(3) 0.7309(4) 0.1471(5) 0.0550(15) Uani 0.57(2) 1 d D U P A 2
F4C F 0.30770(5) 0.68432(5) 0.38366(5) 0.0518(2) Uani 1 1 d . . . . .
F5C F 0.41565(5) 0.67540(5) 0.39222(5) 0.0531(3) Uani 1 1 d . . . . .
F6C F 0.36602(4) 0.76642(5) 0.43870(4) 0.03894(19) Uani 1 1 d . . . . .
F7C F 0.36085(4) 1.10920(5) 0.42327(4) 0.0470(2) Uani 1 1 d . . . . .
F8C F 0.36254(4) 1.00063(5) 0.46801(4) 0.03995(19) Uani 1 1 d . . . . .
F9C F 0.41888(4) 1.08873(4) 0.51608(4) 0.03485(18) Uani 1 1 d . . . . .
F10C F 0.69156(4) 1.05419(5) 0.39459(5) 0.0425(2) Uani 1 1 d . . . . .
F11C F 0.64252(5) 1.14387(6) 0.44466(5) 0.0543(3) Uani 1 1 d . . . . .
F12C F 0.65266(4) 1.14369(4) 0.33481(4) 0.03826(19) Uani 1 1 d . . . . .
C1C C 0.43497(6) 0.85932(6) 0.25374(6) 0.0229(2) Uani 1 1 d . . . . .
C2C C 0.39201(6) 0.84387(7) 0.19736(6) 0.0257(2) Uani 1 1 d . . . . .
H2C H 0.398491 0.869107 0.155187 0.031 Uiso 1 1 calc R U . . .
C3C C 0.33996(6) 0.79251(7) 0.20124(7) 0.0292(3) Uani 1 1 d . U . . .
C4C C 0.32914(6) 0.75369(7) 0.26119(7) 0.0312(3) Uani 1 1 d . . . . .
H4C H 0.293582 0.718936 0.263792 0.037 Uiso 1 1 calc R U . . .
C5C C 0.37173(6) 0.76698(7) 0.31746(7) 0.0285(3) Uani 1 1 d . . . . .
C6C C 0.42343(6) 0.81844(6) 0.31372(6) 0.0249(2) Uani 1 1 d . . . . .
H6C H 0.451864 0.826153 0.353068 0.030 Uiso 1 1 calc R U . . .
C7C C 0.29651(7) 0.77920(8) 0.13835(8) 0.0388(3) Uani 1 1 d D U . . .
C8C C 0.36486(7) 0.72366(8) 0.38253(7) 0.0360(3) Uani 1 1 d . . . . .
C9C C 0.50625(6) 0.97059(6) 0.31627(6) 0.0220(2) Uani 1 1 d . . . . .
C10C C 0.45324(6) 0.98807(6) 0.35952(6) 0.0233(2) Uani 1 1 d . . . . .
H10C H 0.411305 0.963702 0.353016 0.028 Uiso 1 1 calc R U . . .
C11C C 0.46036(6) 1.04044(7) 0.41204(6) 0.0247(2) Uani 1 1 d . . . . .
C12C C 0.52074(6) 1.07716(7) 0.42346(6) 0.0264(2) Uani 1 1 d . . . . .
H12C H 0.525748 1.112189 0.459570 0.032 Uiso 1 1 calc R U . . .
C13C C 0.57357(6) 1.06128(7) 0.38065(6) 0.0250(2) Uani 1 1 d . . . . .
C14C C 0.56628(6) 1.00952(6) 0.32821(6) 0.0230(2) Uani 1 1 d . . . . .
H14C H 0.603278 1.000199 0.299446 0.028 Uiso 1 1 calc R U . . .
C15C C 0.40118(6) 1.05942(7) 0.45490(6) 0.0300(3) Uani 1 1 d . . . . .
C16C C 0.63960(6) 1.10048(7) 0.38932(6) 0.0298(3) Uani 1 1 d . . . . .
B1C B 0.500000 0.91462(10) 0.250000 0.0213(3) Uani 1 2 d S T P . .
N1A N 0.500000 0.49311(8) 0.250000 0.0245(3) Uani 1 2 d S T P . .
H1A H 0.500001 0.444613 0.249999 0.029 Uiso 0.43(2) 2 calc R U P A 1
C1A C 0.500000 0.64544(11) 0.250000 0.0443(5) Uani 1 2 d S T P . .
H1AA H 0.499997 0.697796 0.250001 0.053 Uiso 1 2 calc R U P . .
C2A C 0.52927(8) 0.60672(8) 0.30421(7) 0.0386(3) Uani 1 1 d . . . . .
H2A H 0.550127 0.632374 0.341636 0.046 Uiso 1 1 calc R U . . .
C3A C 0.52809(6) 0.53038(7) 0.30379(6) 0.0282(3) Uani 1 1 d . . . . .
C4A C 0.55632(6) 0.48669(7) 0.36350(6) 0.0301(3) Uani 1 1 d . . . . .
H4AA H 0.583545 0.519823 0.393548 0.036 Uiso 1 1 calc R U . . .
H4AB H 0.586630 0.448193 0.345780 0.036 Uiso 1 1 calc R U . . .
C5A C 0.50279(6) 0.45016(7) 0.40630(6) 0.0255(2) Uani 1 1 d . . . . .
C6A C 0.51196(6) 0.37858(7) 0.42993(6) 0.0290(3) Uani 1 1 d . . . . .
H6A H 0.552191 0.353106 0.419578 0.035 Uiso 1 1 calc R U . . .
C7A C 0.46341(7) 0.34337(7) 0.46850(7) 0.0312(3) Uani 1 1 d . . . . .
C8A C 0.40471(6) 0.38172(7) 0.48323(6) 0.0298(3) Uani 1 1 d . . . . .
H8A H 0.371130 0.358261 0.509417 0.036 Uiso 1 1 calc R U . . .
C9A C 0.39430(6) 0.45348(7) 0.46042(6) 0.0275(2) Uani 1 1 d . . . . .
C10A C 0.44396(6) 0.48747(7) 0.42236(6) 0.0264(2) Uani 1 1 d . . . . .
H10A H 0.437666 0.536793 0.407111 0.032 Uiso 1 1 calc R U . . .
C11A C 0.32995(7) 0.49371(8) 0.47570(8) 0.0385(3) Uani 1 1 d . . . . .
H11A H 0.291874 0.459702 0.470700 0.058 Uiso 1 1 calc R U . . .
H11B H 0.323920 0.534798 0.443391 0.058 Uiso 1 1 calc R U . . .
H11C H 0.332270 0.512735 0.522920 0.058 Uiso 1 1 calc R U . . .
C12A C 0.47213(9) 0.26437(9) 0.49059(10) 0.0488(4) Uani 1 1 d . . . . .
H12A H 0.440475 0.233204 0.464359 0.073 Uiso 1 1 calc R U . . .
H12B H 0.463357 0.259997 0.539854 0.073 Uiso 1 1 calc R U . . .
H12D H 0.518235 0.248473 0.481925 0.073 Uiso 1 1 calc R U . . .
N1B N 0.500000 0.33299(8) 0.250000 0.0250(3) Uani 1 2 d S T P . .
H1B H 0.500001 0.381486 0.249999 0.030 Uiso 0.57(2) 2 calc R U P A 2
C1B C 0.500000 0.18206(11) 0.250000 0.0479(6) Uani 1 2 d S T P . .
H1BA H 0.499999 0.129710 0.250000 0.058 Uiso 1 2 calc R U P . .
C2B C 0.55245(8) 0.22028(8) 0.22133(8) 0.0418(4) Uani 1 1 d . . . . .
H2B H 0.588358 0.194378 0.200900 0.050 Uiso 1 1 calc R U . . .
C3B C 0.55238(6) 0.29669(7) 0.22256(6) 0.0299(3) Uani 1 1 d . . . . .
C4B C 0.60956(6) 0.34128(8) 0.19606(6) 0.0326(3) Uani 1 1 d . . . . .
H4BA H 0.591169 0.382232 0.167678 0.039 Uiso 1 1 calc R U . . .
H4BB H 0.636834 0.309784 0.165877 0.039 Uiso 1 1 calc R U . . .
C5B C 0.65491(6) 0.37305(7) 0.25267(6) 0.0271(2) Uani 1 1 d . . . . .
C6B C 0.68448(6) 0.44145(8) 0.24288(6) 0.0319(3) Uani 1 1 d . . . . .
H6B H 0.676508 0.467041 0.200795 0.038 Uiso 1 1 calc R U . . .
C7B C 0.72565(7) 0.47310(8) 0.29382(7) 0.0337(3) Uani 1 1 d . . . . .
C8B C 0.73637(6) 0.43469(7) 0.35533(7) 0.0302(3) Uani 1 1 d . . . . .
H8B H 0.764564 0.455676 0.390299 0.036 Uiso 1 1 calc R U . . .
C9B C 0.70692(6) 0.36666(7) 0.36672(6) 0.0268(2) Uani 1 1 d . . . . .
C10B C 0.66674(6) 0.33576(7) 0.31429(6) 0.0267(2) Uani 1 1 d . . . . .
H10B H 0.647227 0.288568 0.320831 0.032 Uiso 1 1 calc R U . . .
C11B C 0.71410(7) 0.32858(8) 0.43571(7) 0.0353(3) Uani 1 1 d . . . . .
H11D H 0.755060 0.345893 0.459631 0.053 Uiso 1 1 calc R U . . .
H11E H 0.716897 0.275192 0.428704 0.053 Uiso 1 1 calc R U . . .
H11F H 0.674989 0.339952 0.463535 0.053 Uiso 1 1 calc R U . . .
C12B C 0.75616(10) 0.54836(10) 0.28404(9) 0.0520(4) Uani 1 1 d . . . . .
H12E H 0.745008 0.566264 0.237551 0.078 Uiso 1 1 calc R U . . .
H12F H 0.805118 0.545177 0.290152 0.078 Uiso 1 1 calc R U . . .
H12G H 0.738195 0.582524 0.318070 0.078 Uiso 1 1 calc R U . . .
F1C F 0.2769(6) 0.8386(4) 0.1062(6) 0.075(2) Uani 0.43(2) 1 d D U P A 1
F2C F 0.3297(5) 0.7336(8) 0.0972(6) 0.082(3) Uani 0.43(2) 1 d D U P A 1
F3C F 0.2415(4) 0.7403(5) 0.1532(7) 0.0485(15) Uani 0.43(2) 1 d D U P A 1

loop_
_atom_site_aniso_label
_atom_site_aniso_U_11
_atom_site_aniso_U_22
_atom_site_aniso_U_33
_atom_site_aniso_U_23
_atom_site_aniso_U_13
_atom_site_aniso_U_12
F1D 0.0443(14) 0.0412(15) 0.0337(13) -0.0005(9) -0.0093(10) -0.0014(10)
F2D 0.0370(12) 0.104(3) 0.0470(17) -0.0430(18) -0.0030(11) 0.0005(16)
F3D 0.048(3) 0.0395(17) 0.077(3) 0.005(2) -0.026(2) -0.0189(18)
F4C 0.0615(6) 0.0444(5) 0.0506(5) -0.0003(4) 0.0194(4) -0.0256(4)
F5C 0.0693(6) 0.0375(5) 0.0536(5) 0.0173(4) 0.0237(5) 0.0190(4)
F6C 0.0471(5) 0.0367(4) 0.0335(4) 0.0006(3) 0.0109(3) -0.0035(3)
F7C 0.0425(5) 0.0608(6) 0.0377(4) 0.0011(4) 0.0018(4) 0.0261(4)
F8C 0.0341(4) 0.0489(5) 0.0372(4) -0.0100(4) 0.0087(3) -0.0093(3)
F9C 0.0413(4) 0.0379(4) 0.0255(4) -0.0085(3) 0.0041(3) 0.0002(3)
F10C 0.0271(4) 0.0414(5) 0.0583(5) 0.0084(4) -0.0104(3) -0.0004(3)
F11C 0.0451(5) 0.0694(6) 0.0484(5) -0.0326(5) 0.0036(4) -0.0219(4)
F12C 0.0358(4) 0.0328(4) 0.0459(5) 0.0081(3) -0.0037(3) -0.0083(3)
C1C 0.0233(5) 0.0197(5) 0.0258(5) -0.0017(4) 0.0014(4) 0.0020(4)
C2C 0.0267(6) 0.0234(6) 0.0270(6) -0.0029(4) 0.0001(4) 0.0011(4)
C3C 0.0251(6) 0.0260(6) 0.0364(6) -0.0092(5) 0.0005(5) 0.0005(5)
C4C 0.0266(6) 0.0253(6) 0.0421(7) -0.0077(5) 0.0082(5) -0.0035(5)
C5C 0.0305(6) 0.0213(6) 0.0343(6) -0.0019(5) 0.0099(5) 0.0004(4)
C6C 0.0264(5) 0.0209(6) 0.0275(6) -0.0013(4) 0.0024(4) 0.0016(4)
C7C 0.0299(6) 0.0431(8) 0.0434(7) -0.0155(6) -0.0007(5) -0.0044(6)
C8C 0.0402(7) 0.0265(7) 0.0418(7) 0.0008(5) 0.0141(6) -0.0020(5)
C9C 0.0260(5) 0.0195(5) 0.0203(5) 0.0027(4) -0.0026(4) 0.0018(4)
C10C 0.0248(5) 0.0226(6) 0.0222(5) 0.0017(4) -0.0027(4) 0.0009(4)
C11C 0.0278(6) 0.0250(6) 0.0212(5) 0.0003(4) -0.0007(4) 0.0037(4)
C12C 0.0309(6) 0.0253(6) 0.0227(5) -0.0037(4) -0.0043(4) 0.0024(5)
C13C 0.0272(6) 0.0234(6) 0.0243(5) 0.0006(4) -0.0047(4) -0.0004(4)
C14C 0.0254(5) 0.0222(6) 0.0213(5) 0.0010(4) -0.0004(4) 0.0012(4)
C15C 0.0303(6) 0.0340(7) 0.0255(6) -0.0029(5) -0.0005(5) 0.0036(5)
C16C 0.0303(6) 0.0306(6) 0.0283(6) -0.0044(5) -0.0037(5) -0.0024(5)
B1C 0.0239(8) 0.0188(8) 0.0212(8) 0.000 -0.0005(6) 0.000
N1A 0.0238(6) 0.0233(7) 0.0265(7) 0.000 0.0057(5) 0.000
C1A 0.0667(14) 0.0226(9) 0.0451(11) 0.000 0.0308(10) 0.000
C2A 0.0487(8) 0.0306(7) 0.0375(7) -0.0093(5) 0.0212(6) -0.0090(6)
C3A 0.0264(6) 0.0286(6) 0.0301(6) -0.0056(5) 0.0119(5) -0.0033(5)
C4A 0.0254(6) 0.0366(7) 0.0285(6) -0.0091(5) 0.0022(5) -0.0019(5)
C5A 0.0252(5) 0.0298(6) 0.0216(5) -0.0057(4) -0.0011(4) 0.0012(4)
C6A 0.0262(6) 0.0309(6) 0.0296(6) -0.0051(5) -0.0037(5) 0.0066(5)
C7A 0.0348(6) 0.0295(7) 0.0290(6) 0.0002(5) -0.0054(5) 0.0041(5)
C8A 0.0324(6) 0.0336(7) 0.0235(5) 0.0024(5) 0.0019(5) 0.0000(5)
C9A 0.0286(6) 0.0323(6) 0.0217(5) -0.0020(4) 0.0015(4) 0.0050(5)
C10A 0.0296(6) 0.0267(6) 0.0230(5) -0.0010(4) 0.0007(4) 0.0040(5)
C11A 0.0338(7) 0.0435(8) 0.0388(7) 0.0039(6) 0.0122(6) 0.0110(6)
C12A 0.0507(9) 0.0335(8) 0.0620(10) 0.0102(7) -0.0034(7) 0.0069(7)
N1B 0.0278(7) 0.0243(7) 0.0225(6) 0.000 -0.0053(5) 0.000
C1B 0.0593(13) 0.0238(9) 0.0589(13) 0.000 -0.0361(11) 0.000
C2B 0.0466(8) 0.0328(7) 0.0447(8) -0.0113(6) -0.0232(6) 0.0115(6)
C3B 0.0323(6) 0.0313(7) 0.0255(6) -0.0053(5) -0.0113(5) 0.0069(5)
C4B 0.0292(6) 0.0445(8) 0.0241(6) -0.0054(5) -0.0015(5) 0.0085(5)
C5B 0.0236(5) 0.0344(6) 0.0234(5) -0.0040(5) 0.0021(4) 0.0069(5)
C6B 0.0328(6) 0.0384(7) 0.0247(6) 0.0025(5) 0.0064(5) 0.0035(5)
C7B 0.0316(6) 0.0376(7) 0.0325(6) -0.0012(5) 0.0105(5) -0.0035(5)
C8B 0.0227(5) 0.0385(7) 0.0294(6) -0.0067(5) 0.0022(4) -0.0007(5)
C9B 0.0222(5) 0.0323(6) 0.0259(6) -0.0022(5) -0.0007(4) 0.0067(5)
C10B 0.0249(5) 0.0270(6) 0.0280(6) -0.0022(5) -0.0002(4) 0.0049(4)
C11B 0.0367(7) 0.0375(7) 0.0313(6) 0.0016(5) -0.0090(5) 0.0054(5)
C12B 0.0616(10) 0.0472(9) 0.0477(9) 0.0036(7) 0.0124(8) -0.0178(8)
F1C 0.090(5) 0.080(3) 0.054(4) 0.013(3) -0.036(3) -0.033(3)
F2C 0.048(2) 0.133(6) 0.065(4) -0.069(4) -0.009(2) 0.015(3)
F3C 0.0236(17) 0.051(3) 0.070(3) -0.019(2) -0.0048(16) -0.0024(15)

loop_
_atom_type_symbol
_atom_type_description
_atom_type_scat_dispersion_real
_atom_type_scat_dispersion_imag
_atom_type_scat_source
C C 0.0181 0.0091 'International Tables Vol C Tables 4.2.6.8 and 6.1.1.4'
H H 0.0000 0.0000 'International Tables Vol C Tables 4.2.6.8 and 6.1.1.4'
B B 0.0090 0.0039 'International Tables Vol C Tables 4.2.6.8 and 6.1.1.4'
F F 0.0727 0.0534 'International Tables Vol C Tables 4.2.6.8 and 6.1.1.4'
N N 0.0311 0.0180 'International Tables Vol C Tables 4.2.6.8 and 6.1.1.4'

loop_
_exptl_crystal_face_index_h
_exptl_crystal_face_index_k
_exptl_crystal_face_index_l
_exptl_crystal_face_perp_dist
-2 0 -1 0.0426
5 1 -12 0.0596
-1 -11 -5 0.0837
-4 -11 3 0.0780
12 0 -4 0.0620
-6 -10 1 0.0678
2 -12 -1 0.0772
12 0 3 0.0357
7 9 4 0.0687
10 3 7 0.0399
10 0 8 0.0367
0 -12 2 0.0655
6 7 8 0.0490
7 0 11 0.0574
2 9 7 0.0587
0 -1 -13 0.0678
-5 0 12 0.0910
0 10 6 0.0614
-8 8 4 0.0589
-12 -1 4 0.0598
-13 -1 0 0.0450

loop_
_geom_angle_atom_site_label_1
_geom_angle_atom_site_label_2
_geom_angle_atom_site_label_3
_geom_angle
_geom_angle_site_symmetry_1
_geom_angle_site_symmetry_3
_geom_angle_publ_flag
C2C C1C C6C 115.70(11) . . ?
C2C C1C B1C 123.69(9) . . ?
C6C C1C B1C 120.31(9) . . ?
C1C C2C H2C 119.0 . . ?
C3C C2C C1C 122.05(11) . . ?
C3C C2C H2C 119.0 . . ?
C2C C3C C7C 118.52(12) . . ?
C4C C3C C2C 121.09(12) . . ?
C4C C3C C7C 120.39(12) . . ?
C3C C4C H4C 121.0 . . ?
C3C C4C C5C 118.05(11) . . ?
C5C C4C H4C 121.0 . . ?
C4C C5C C6C 120.88(12) . . ?
C4C C5C C8C 120.47(12) . . ?
C6C C5C C8C 118.60(12) . . ?
C1C C6C H6C 118.9 . . ?
C5C C6C C1C 122.22(11) . . ?
C5C C6C H6C 118.9 . . ?
F1D C7C C3C 111.7(3) . . ?
F2D C7C F1D 102.1(4) . . ?
F2D C7C C3C 114.0(3) . . ?
F3D C7C F1D 105.5(4) . . ?
F3D C7C F2D 108.0(4) . . ?
F3D C7C C3C 114.5(4) . . ?
F1C C7C C3C 114.7(5) . . ?
F1C C7C F2C 111.9(5) . . ?
F1C C7C F3C 107.7(6) . . ?
F2C C7C C3C 107.6(5) . . ?
F2C C7C F3C 102.7(6) . . ?
F3C C7C C3C 111.5(6) . . ?
F4C C8C F5C 106.55(11) . . ?
F4C C8C C5C 112.79(12) . . ?
F5C C8C C5C 112.07(11) . . ?
F6C C8C F4C 107.01(10) . . ?
F6C C8C F5C 105.37(12) . . ?
F6C C8C C5C 112.55(11) . . ?
C10C C9C C14C 115.95(10) . . ?
C10C C9C B1C 124.50(9) . . ?
C14C C9C B1C 119.30(9) . . ?
C9C C10C H10C 119.1 . . ?
C11C C10C C9C 121.79(11) . . ?
C11C C10C H10C 119.1 . . ?
C10C C11C C15C 119.61(11) . . ?
C12C C11C C10C 121.01(11) . . ?
C12C C11C C15C 119.34(11) . . ?
C11C C12C H12C 121.0 . . ?
C13C C12C C11C 118.08(11) . . ?
C13C C12C H12C 121.0 . . ?
C12C C13C C14C 120.84(11) . . ?
C12C C13C C16C 120.59(11) . . ?
C14C C13C C16C 118.56(11) . . ?
C9C C14C H14C 118.8 . . ?
C13C C14C C9C 122.33(11) . . ?
C13C C14C H14C 118.8 . . ?
F7C C15C C11C 111.61(10) . . ?
F8C C15C F7C 106.37(10) . . ?
F8C C15C C11C 112.57(10) . . ?
F9C C15C F7C 106.20(10) . . ?
F9C C15C F8C 106.64(10) . . ?
F9C C15C C11C 112.97(10) . . ?
F10C C16C F12C 105.24(10) . . ?
F10C C16C C13C 112.64(11) . . ?
F11C C16C F10C 106.95(10) . . ?
F11C C16C F12C 106.52(11) . . ?
F11C C16C C13C 113.06(11) . . ?
F12C C16C C13C 111.89(10) . . ?
C1C B1C C1C 104.57(13) . 2_655 ?
C1C B1C C9C 111.61(6) 2_655 . ?
C1C B1C C9C 112.86(6) 2_655 2_655 ?
C1C B1C C9C 111.61(6) . 2_655 ?
C1C B1C C9C 112.86(6) . . ?
C9C B1C C9C 103.58(12) 2_655 . ?
C3A N1A H1A 120.0 . . ?
C3A N1A H1A 120.0 2_655 . ?
C3A N1A C3A 120.06(15) 2_655 . ?
C2A C1A H1AA 120.5 . . ?
C2A C1A H1AA 120.5 2_655 . ?
C2A C1A C2A 118.91(18) 2_655 . ?
C1A C2A H2A 120.1 . . ?
C1A C2A C3A 119.79(14) . . ?
C3A C2A H2A 120.1 . . ?
N1A C3A C2A 120.70(13) . . ?
N1A C3A C4A 118.14(11) . . ?
C2A C3A C4A 121.14(12) . . ?
C3A C4A H4AA 108.9 . . ?
C3A C4A H4AB 108.9 . . ?
C3A C4A C5A 113.49(10) . . ?
H4AA C4A H4AB 107.7 . . ?
C5A C4A H4AA 108.9 . . ?
C5A C4A H4AB 108.9 . . ?
C6A C5A C4A 120.06(11) . . ?
C6A C5A C10A 119.00(11) . . ?
C10A C5A C4A 120.94(11) . . ?
C5A C6A H6A 119.3 . . ?
C5A C6A C7A 121.33(11) . . ?
C7A C6A H6A 119.3 . . ?
C6A C7A C8A 118.48(12) . . ?
C6A C7A C12A 120.92(13) . . ?
C8A C7A C12A 120.52(13) . . ?
C7A C8A H8A 119.3 . . ?
C9A C8A C7A 121.40(12) . . ?
C9A C8A H8A 119.3 . . ?
C8A C9A C10A 118.84(11) . . ?
C8A C9A C11A 120.74(12) . . ?
C10A C9A C11A 120.42(12) . . ?
C5A C10A H10A 119.5 . . ?
C9A C10A C5A 120.93(11) . . ?
C9A C10A H10A 119.5 . . ?
C9A C11A H11A 109.5 . . ?
C9A C11A H11B 109.5 . . ?
C9A C11A H11C 109.5 . . ?
H11A C11A H11B 109.5 . . ?
H11A C11A H11C 109.5 . . ?
H11B C11A H11C 109.5 . . ?
C7A C12A H12A 109.5 . . ?
C7A C12A H12B 109.5 . . ?
C7A C12A H12D 109.5 . . ?
H12A C12A H12B 109.5 . . ?
H12A C12A H12D 109.5 . . ?
H12B C12A H12D 109.5 . . ?
C3B N1B H1B 119.1 2_655 . ?
C3B N1B H1B 119.1 . . ?
C3B N1B C3B 121.74(16) . 2_655 ?
C2B C1B H1BA 120.1 . . ?
C2B C1B H1BA 120.1 2_655 . ?
C2B C1B C2B 119.72(19) . 2_655 ?
C1B C2B H2B 120.2 . . ?
C1B C2B C3B 119.61(15) . . ?
C3B C2B H2B 120.2 . . ?
N1B C3B C2B 119.64(13) . . ?
N1B C3B C4B 118.10(12) . . ?
C2B C3B C4B 122.24(13) . . ?
C3B C4B H4BA 108.9 . . ?
C3B C4B H4BB 108.9 . . ?
C3B C4B C5B 113.53(10) . . ?
H4BA C4B H4BB 107.7 . . ?
C5B C4B H4BA 108.9 . . ?
C5B C4B H4BB 108.9 . . ?
C6B C5B C4B 119.09(11) . . ?
C6B C5B C10B 119.32(11) . . ?
C10B C5B C4B 121.58(12) . . ?
C5B C6B H6B 119.5 . . ?
C5B C6B C7B 121.00(12) . . ?
C7B C6B H6B 119.5 . . ?
C6B C7B C8B 118.51(12) . . ?
C6B C7B C12B 121.03(13) . . ?
C8B C7B C12B 120.43(13) . . ?
C7B C8B H8B 119.2 . . ?
C9B C8B C7B 121.67(12) . . ?
C9B C8B H8B 119.2 . . ?
C8B C9B C10B 118.53(11) . . ?
C8B C9B C11B 121.15(11) . . ?
C10B C9B C11B 120.20(12) . . ?
C5B C10B C9B 120.94(12) . . ?
C5B C10B H10B 119.5 . . ?
C9B C10B H10B 119.5 . . ?
C9B C11B H11D 109.5 . . ?
C9B C11B H11E 109.5 . . ?
C9B C11B H11F 109.5 . . ?
H11D C11B H11E 109.5 . . ?
H11D C11B H11F 109.5 . . ?
H11E C11B H11F 109.5 . . ?
C7B C12B H12E 109.5 . . ?
C7B C12B H12F 109.5 . . ?
C7B C12B H12G 109.5 . . ?
H12E C12B H12F 109.5 . . ?
H12E C12B H12G 109.5 . . ?
H12F C12B H12G 109.5 . . ?

loop_
_geom_bond_atom_site_label_1
_geom_bond_atom_site_label_2
_geom_bond_distance
_geom_bond_site_symmetry_2
_geom_bond_publ_flag
F1D C7C 1.352(4) . ?
F2D C7C 1.348(4) . ?
F3D C7C 1.325(4) . ?
F4C C8C 1.3435(16) . ?
F5C C8C 1.3469(17) . ?
F6C C8C 1.3384(16) . ?
F7C C15C 1.3465(15) . ?
F8C C15C 1.3429(16) . ?
F9C C15C 1.3410(14) . ?
F10C C16C 1.3340(15) . ?
F11C C16C 1.3326(15) . ?
F12C C16C 1.3476(15) . ?
C1C C2C 1.4009(16) . ?
C1C C6C 1.4046(16) . ?
C1C B1C 1.6404(16) . ?
C2C H2C 0.9500 . ?
C2C C3C 1.3965(17) . ?
C3C C4C 1.3821(19) . ?
C3C C7C 1.4988(19) . ?
C4C H4C 0.9500 . ?
C4C C5C 1.3877(19) . ?
C5C C6C 1.3924(17) . ?
C5C C8C 1.4972(18) . ?
C6C H6C 0.9500 . ?
C7C F1C 1.300(6) . ?
C7C F2C 1.336(5) . ?
C7C F3C 1.339(5) . ?
C9C C10C 1.4005(16) . ?
C9C C14C 1.4019(16) . ?
C9C B1C 1.6418(15) . ?
C10C H10C 0.9500 . ?
C10C C11C 1.3986(16) . ?
C11C C12C 1.3868(17) . ?
C11C C15C 1.4986(16) . ?
C12C H12C 0.9500 . ?
C12C C13C 1.3861(17) . ?
C13C C14C 1.3905(16) . ?
C13C C16C 1.4999(17) . ?
C14C H14C 0.9500 . ?
N1A H1A 0.8800 . ?
N1A C3A 1.3538(14) 2_655 ?
N1A C3A 1.3538(14) . ?
C1A H1AA 0.9500 . ?
C1A C2A 1.3827(19) 2_655 ?
C1A C2A 1.3827(19) . ?
C2A H2A 0.9500 . ?
C2A C3A 1.3855(19) . ?
C3A C4A 1.5024(18) . ?
C4A H4AA 0.9900 . ?
C4A H4AB 0.9900 . ?
C4A C5A 1.5190(17) . ?
C5A C6A 1.3882(18) . ?
C5A C10A 1.3940(16) . ?
C6A H6A 0.9500 . ?
C6A C7A 1.3918(19) . ?
C7A C8A 1.3951(18) . ?
C7A C12A 1.5052(19) . ?
C8A H8A 0.9500 . ?
C8A C9A 1.3893(18) . ?
C9A C10A 1.3923(17) . ?
C9A C11A 1.5096(17) . ?
C10A H10A 0.9500 . ?
C11A H11A 0.9800 . ?
C11A H11B 0.9800 . ?
C11A H11C 0.9800 . ?
C12A H12A 0.9800 . ?
C12A H12B 0.9800 . ?
C12A H12D 0.9800 . ?
N1B H1B 0.8800 . ?
N1B C3B 1.3533(14) 2_655 ?
N1B C3B 1.3532(14) . ?
C1B H1BA 0.9500 . ?
C1B C2B 1.381(2) 2_655 ?
C1B C2B 1.381(2) . ?
C2B H2B 0.9500 . ?
C2B C3B 1.387(2) . ?
C3B C4B 1.4974(19) . ?
C4B H4BA 0.9900 . ?
C4B H4BB 0.9900 . ?
C4B C5B 1.5189(17) . ?
C5B C6B 1.3885(19) . ?
C5B C10B 1.3899(17) . ?
C6B H6B 0.9500 . ?
C6B C7B 1.3931(19) . ?
C7B C8B 1.3949(19) . ?
C7B C12B 1.508(2) . ?
C8B H8B 0.9500 . ?
C8B C9B 1.3866(19) . ?
C9B C10B 1.3967(17) . ?
C9B C11B 1.5112(17) . ?
C10B H10B 0.9500 . ?
C11B H11D 0.9800 . ?
C11B H11E 0.9800 . ?
C11B H11F 0.9800 . ?
C12B H12E 0.9800 . ?
C12B H12F 0.9800 . ?
C12B H12G 0.9800 . ?

loop_
_geom_torsion_atom_site_label_1
_geom_torsion_atom_site_label_2
_geom_torsion_atom_site_label_3
_geom_torsion_atom_site_label_4
_geom_torsion
_geom_torsion_site_symmetry_1
_geom_torsion_site_symmetry_2
_geom_torsion_site_symmetry_3
_geom_torsion_site_symmetry_4
_geom_torsion_publ_flag
C1C C2C C3C C4C -0.89(18) . . . . ?
C1C C2C C3C C7C -179.81(11) . . . . ?
C2C C1C C6C C5C -1.33(17) . . . . ?
C2C C1C B1C C1C -102.21(11) . . . 2_655 ?
C2C C1C B1C C9C 20.12(15) . . . 2_655 ?
C2C C1C B1C C9C 136.29(10) . . . . ?
C2C C3C C4C C5C -0.28(18) . . . . ?
C2C C3C C7C F1D -58.7(3) . . . . ?
C2C C3C C7C F2D 56.4(4) . . . . ?
C2C C3C C7C F3D -178.5(4) . . . . ?
C2C C3C C7C F1C -45.0(7) . . . . ?
C2C C3C C7C F2C 80.3(8) . . . . ?
C2C C3C C7C F3C -167.8(5) . . . . ?
C3C C4C C5C C6C 0.59(18) . . . . ?
C3C C4C C5C C8C -176.64(11) . . . . ?
C4C C3C C7C F1D 122.4(3) . . . . ?
C4C C3C C7C F2D -122.5(4) . . . . ?
C4C C3C C7C F3D 2.6(5) . . . . ?
C4C C3C C7C F1C 136.1(7) . . . . ?
C4C C3C C7C F2C -98.7(8) . . . . ?
C4C C3C C7C F3C 13.3(5) . . . . ?
C4C C5C C6C C1C 0.25(18) . . . . ?
C4C C5C C8C F4C -12.13(17) . . . . ?
C4C C5C C8C F5C 108.11(14) . . . . ?
C4C C5C C8C F6C -133.34(12) . . . . ?
C6C C1C C2C C3C 1.65(17) . . . . ?
C6C C1C B1C C1C 71.26(9) . . . 2_655 ?
C6C C1C B1C C9C -50.24(14) . . . . ?
C6C C1C B1C C9C -166.41(10) . . . 2_655 ?
C6C C5C C8C F4C 170.58(11) . . . . ?
C6C C5C C8C F5C -69.18(15) . . . . ?
C6C C5C C8C F6C 49.38(16) . . . . ?
C7C C3C C4C C5C 178.62(11) . . . . ?
C8C C5C C6C C1C 177.52(11) . . . . ?
C9C C10C C11C C12C -0.18(18) . . . . ?
C9C C10C C11C C15C 177.39(11) . . . . ?
C10C C9C C14C C13C 1.33(16) . . . . ?
C10C C9C B1C C1C -19.84(15) . . . . ?
C10C C9C B1C C1C -137.27(10) . . . 2_655 ?
C10C C9C B1C C9C 101.03(11) . . . 2_655 ?
C10C C11C C12C C13C 0.94(17) . . . . ?
C10C C11C C15C F7C -82.35(14) . . . . ?
C10C C11C C15C F8C 37.20(15) . . . . ?
C10C C11C C15C F9C 158.06(11) . . . . ?
C11C C12C C13C C14C -0.56(17) . . . . ?
C11C C12C C13C C16C 178.53(11) . . . . ?
C12C C11C C15C F7C 95.27(13) . . . . ?
C12C C11C C15C F8C -145.19(11) . . . . ?
C12C C11C C15C F9C -24.33(16) . . . . ?
C12C C13C C14C C9C -0.61(18) . . . . ?
C12C C13C C16C F10C 127.76(12) . . . . ?
C12C C13C C16C F11C 6.36(17) . . . . ?
C12C C13C C16C F12C -113.92(13) . . . . ?
C14C C9C C10C C11C -0.94(16) . . . . ?
C14C C9C B1C C1C 166.21(10) . . . . ?
C14C C9C B1C C1C 48.78(14) . . . 2_655 ?
C14C C9C B1C C9C -72.93(9) . . . 2_655 ?
C14C C13C C16C F10C -53.14(15) . . . . ?
C14C C13C C16C F11C -174.53(11) . . . . ?
C14C C13C C16C F12C 65.19(15) . . . . ?
C15C C11C C12C C13C -176.64(11) . . . . ?
C16C C13C C14C C9C -179.72(11) . . . . ?
B1C C1C C2C C3C 175.39(11) . . . . ?
B1C C1C C6C C5C -175.31(11) . . . . ?
B1C C9C C10C C11C -175.08(11) . . . . ?
B1C C9C C14C C13C 175.80(10) . . . . ?
N1A C3A C4A C5A -70.83(13) . . . . ?
C1A C2A C3A N1A 1.63(17) . . . . ?
C1A C2A C3A C4A -176.88(10) . . . . ?
C2A C1A C2A C3A -0.80(8) 2_655 . . . ?
C2A C3A C4A C5A 107.72(13) . . . . ?
C3A N1A C3A C2A -0.82(8) 2_655 . . . ?
C3A N1A C3A C4A 177.73(11) 2_655 . . . ?
C3A C4A C5A C6A 138.34(11) . . . . ?
C3A C4A C5A C10A -41.55(15) . . . . ?
C4A C5A C6A C7A -179.17(11) . . . . ?
C4A C5A C10A C9A 178.71(11) . . . . ?
C5A C6A C7A C8A -0.06(18) . . . . ?
C5A C6A C7A C12A 176.62(13) . . . . ?
C6A C5A C10A C9A -1.17(17) . . . . ?
C6A C7A C8A C9A -0.15(19) . . . . ?
C7A C8A C9A C10A -0.30(18) . . . . ?
C7A C8A C9A C11A 178.87(12) . . . . ?
C8A C9A C10A C5A 0.97(18) . . . . ?
C10A C5A C6A C7A 0.71(18) . . . . ?
C11A C9A C10A C5A -178.21(12) . . . . ?
C12A C7A C8A C9A -176.85(13) . . . . ?
N1B C3B C4B C5B 75.08(13) . . . . ?
C1B C2B C3B N1B -1.93(17) . . . . ?
C1B C2B C3B C4B 176.40(10) . . . . ?
C2B C1B C2B C3B 0.96(8) 2_655 . . . ?
C2B C3B C4B C5B -103.28(14) . . . . ?
C3B N1B C3B C2B 0.97(8) 2_655 . . . ?
C3B N1B C3B C4B -177.43(11) 2_655 . . . ?
C3B C4B C5B C6B -145.96(12) . . . . ?
C3B C4B C5B C10B 33.16(16) . . . . ?
C4B C5B C6B C7B 179.09(11) . . . . ?
C4B C5B C10B C9B -178.03(11) . . . . ?
C5B C6B C7B C8B -0.32(19) . . . . ?
C5B C6B C7B C12B -178.21(13) . . . . ?
C6B C5B C10B C9B 1.10(18) . . . . ?
C6B C7B C8B C9B -0.34(19) . . . . ?
C7B C8B C9B C10B 1.35(18) . . . . ?
C7B C8B C9B C11B -174.74(12) . . . . ?
C8B C9B C10B C5B -1.72(17) . . . . ?
C10B C5B C6B C7B -0.06(18) . . . . ?
C11B C9B C10B C5B 174.40(11) . . . . ?
C12B C7B C8B C9B 177.56(13) . . . . ?

loop_
_exptl_oxdiff_crystal_face_indexfrac_h
_exptl_oxdiff_crystal_face_indexfrac_k
_exptl_oxdiff_crystal_face_indexfrac_l
_exptl_oxdiff_crystal_face_x
_exptl_oxdiff_crystal_face_y
_exptl_oxdiff_crystal_face_z
-1.9998 -0.0001 -0.9989 0.0757 0.1543 0.0364
5.2869 0.5523 -11.6107 -0.8488 0.5193 -0.0995
-0.7415 -10.9270 -4.6247 -0.3105 0.1881 0.9318
-4.2034 -10.7248 3.3029 0.2676 -0.1655 0.9492
12.2606 -0.2878 -4.2445 -0.9450 -0.2804 -0.1685
-6.0506 -10.3813 0.8681 0.2724 0.0791 0.9589
2.0821 -11.6125 -0.5458 -0.3035 -0.2111 0.9292
12.3355 -0.3744 3.4220 -0.5978 -0.7799 -0.1855
7.2678 8.7048 4.4908 -0.1217 -0.5018 -0.8564
9.7130 3.0482 7.4097 -0.2100 -0.8745 -0.4372
9.8140 0.2058 7.9582 -0.2281 -0.9518 -0.2050
0.4245 -11.5791 2.2449 -0.0738 -0.3163 0.9458
6.4430 7.1425 7.6497 0.0535 -0.6892 -0.7226
6.7703 0.2524 10.5696 0.0779 -0.9831 -0.1658
2.4312 9.4958 7.0085 0.2987 -0.4367 -0.8486
-0.3871 -0.7001 -12.5672 -0.5640 0.8195 0.1021
-5.1201 0.2454 11.6906 0.8527 -0.5215 0.0304
-0.2251 10.1238 6.4396 0.4424 -0.2724 -0.8545
-8.2119 8.4315 3.8300 0.7860 0.2325 -0.5728
-12.2765 -0.8299 4.1074 0.9250 0.2753 0.2618
-12.8943 -0.6825 0.3706 0.7925 0.5462 0.2711
